data_7017378
loop_
_publ_author_name
'Tauchman, Ji\<r\'i'
'C\'isa\<rov\'a, Ivana'
'St\<epni\<cka, Petr'

_publ_section_title
;
 Chiral phosphinoferrocene carboxamides with amino acid substituents as
 ligands for Pd-catalysed asymmetric allylic substitutions. Synthesis and
 structural characterisation of catalytically relevant Pd complexes.
;
_journal_issue 44
_journal_name_full 'Dalton transactions (Cambridge, England : 2003)'
_journal_page_first 11748
_journal_page_last 11757
_journal_paper_doi 10.1039/c1dt11230a
_journal_volume 40
_journal_year 2011
_chemical_formula_moiety 'C30 H31 Cl Fe N O3 P Pd, H2 O'
_chemical_formula_sum 'C30 H33 Cl Fe N O4 P Pd'
_chemical_formula_weight 700.24
_chemical_name_systematic
;
?
;
_space_group_IT_number 14
_symmetry_cell_setting monoclinic
_symmetry_space_group_name_Hall '-P 2ybc'
_symmetry_space_group_name_H-M 'P 1 21/c 1'
_atom_sites_solution_hydrogens mixed
_atom_sites_solution_primary direct
_atom_sites_solution_secondary difmap
_audit_creation_method SHELXL-97
_cell_angle_alpha 90.00
_cell_angle_beta 105.252(4)
_cell_angle_gamma 90.00
_cell_formula_units_Z 4
_cell_length_a 10.0468(7)
_cell_length_b 30.550(2)
_cell_length_c 9.7502(7)
_cell_measurement_reflns_used 9882
_cell_measurement_temperature 150(2)
_cell_measurement_theta_max 34.05
_cell_measurement_theta_min 2.54
_cell_volume 2887.2(3)
_computing_cell_refinement 'Bruker SAINT'
_computing_data_collection 'Bruker APEX2'
_computing_data_reduction 'Bruker SAINT'
_computing_molecular_graphics 'PLATON (Spek, 2003)'
_computing_publication_material 'PLATON (Spek, 2003)'
_computing_structure_refinement 'SHELXL-97 (Sheldrick, 1997)'
_computing_structure_solution 'SHELXS-97 (Sheldrick, 1990)'
_diffrn_ambient_temperature 150(2)
_diffrn_measured_fraction_theta_full 1.000
_diffrn_measured_fraction_theta_max 1.000
_diffrn_measurement_device_type 'Bruker APEX-II CCD'
_diffrn_measurement_method '\f and \w scans'
_diffrn_radiation_monochromator graphite
_diffrn_radiation_source 'fine-focus sealed tube'
_diffrn_radiation_type MoK\a
_diffrn_radiation_wavelength 0.71073
_diffrn_reflns_av_R_equivalents 0.0265
_diffrn_reflns_av_sigmaI/netI 0.0240
_diffrn_reflns_limit_h_max 10
_diffrn_reflns_limit_h_min -13
_diffrn_reflns_limit_k_max 39
_diffrn_reflns_limit_k_min -39
_diffrn_reflns_limit_l_max 12
_diffrn_reflns_limit_l_min -12
_diffrn_reflns_number 28502
_diffrn_reflns_theta_full 27.50
_diffrn_reflns_theta_max 27.50
_diffrn_reflns_theta_min 1.33
_diffrn_standards_number 0
_exptl_absorpt_coefficient_mu 1.310
_exptl_absorpt_correction_T_max 0.7106
_exptl_absorpt_correction_T_min 0.6028
_exptl_absorpt_correction_type multi-scan
_exptl_absorpt_process_details SADABS
_exptl_crystal_colour orange
_exptl_crystal_density_diffrn 1.611
_exptl_crystal_density_method 'not measured'
_exptl_crystal_description prism
_exptl_crystal_F_000 1424
_exptl_crystal_size_max 0.43
_exptl_crystal_size_mid 0.34
_exptl_crystal_size_min 0.28
_refine_diff_density_max 0.543
_refine_diff_density_min -0.464
_refine_diff_density_rms 0.072
_refine_ls_extinction_method none
_refine_ls_goodness_of_fit_ref 1.106
_refine_ls_hydrogen_treatment constr
_refine_ls_matrix_type full
_refine_ls_number_parameters 364
_refine_ls_number_reflns 6639
_refine_ls_number_restraints 0
_refine_ls_restrained_S_all 1.106
_refine_ls_R_factor_all 0.0377
_refine_ls_R_factor_gt 0.0322
_refine_ls_shift/su_max 0.004
_refine_ls_shift/su_mean 0.000
_refine_ls_structure_factor_coef Fsqd
_refine_ls_weighting_details 'calc w=1/[\s^2^(Fo^2^)+(0.0272P)^2^+3.4204P] where P=(Fo^2^+2Fc^2^)/3'
_refine_ls_weighting_scheme calc
_refine_ls_wR_factor_gt 0.0724
_refine_ls_wR_factor_ref 0.0747
_reflns_number_gt 5960
_reflns_number_total 6639
_reflns_threshold_expression >2sigma(I)
_cod_data_source_file c1dt11230a.txt
_cod_data_source_block jt168
_cod_original_sg_symbol_H-M P21/c
_cod_database_code 7017378

loop_
_symmetry_equiv_pos_as_xyz
'x, y, z'
'-x, y+1/2, -z+1/2'
'-x, -y, -z'
'x, -y-1/2, z-1/2'

loop_
_atom_site_label
_atom_site_type_symbol
_atom_site_fract_x
_atom_site_fract_y
_atom_site_fract_z
_atom_site_U_iso_or_equiv
_atom_site_adp_type
_atom_site_occupancy
_atom_site_symmetry_multiplicity
_atom_site_calc_flag
_atom_site_refinement_flags
Pd Pd 0.84112(3) 0.822555(18) 0.37935(4) 0.02370(13) Uani 0.961(2) 1 d P
PdA Pd 0.8138(8) 0.8032(4) 0.4106(8) 0.025(2) Uani 0.039(2) 1 d P
Fe Fe 0.65113(3) 0.960481(11) 0.32592(4) 0.01945(8) Uani 1 1 d .
Cl Cl 1.00188(6) 0.85502(2) 0.57572(7) 0.03122(14) Uani 1 1 d .
P P 0.62622(6) 0.848631(19) 0.38527(6) 0.02000(13) Uani 1 1 d .
O1 O 0.96501(19) 0.99188(6) 0.2061(2) 0.0330(4) Uani 1 1 d .
O2 O 0.94108(19) 0.88515(7) 0.0917(2) 0.0380(5) Uani 1 1 d .
O3 O 1.1387(2) 0.90690(7) 0.0479(2) 0.0367(5) Uani 1 1 d .
N N 1.0204(2) 0.93349(7) 0.3501(2) 0.0270(5) Uani 1 1 d .
H1N H 1.0073 0.9185 0.4226 0.032 Uiso 1 1 calc R
C1 C 0.5811(2) 0.89780(7) 0.2834(2) 0.0192(4) Uani 1 1 d .
C2 C 0.4697(2) 0.92692(8) 0.2848(3) 0.0217(5) Uani 1 1 d .
H2 H 0.4107 0.9249 0.3464 0.026 Uiso 1 1 calc R
C3 C 0.4623(3) 0.95926(8) 0.1792(3) 0.0270(5) Uani 1 1 d .
H3 H 0.3971 0.9824 0.1569 0.032 Uiso 1 1 calc R
C4 C 0.5699(3) 0.95093(9) 0.1125(3) 0.0270(5) Uani 1 1 d .
H4 H 0.5892 0.9678 0.0381 0.032 Uiso 1 1 calc R
C5 C 0.6433(2) 0.91319(8) 0.1759(2) 0.0228(5) Uani 1 1 d .
H5 H 0.7202 0.9004 0.1514 0.027 Uiso 1 1 calc R
C6 C 0.8474(2) 0.98332(8) 0.3848(3) 0.0240(5) Uani 1 1 d .
C7 C 0.8150(2) 0.96216(8) 0.5026(3) 0.0247(5) Uani 1 1 d .
H7 H 0.8612 0.9376 0.5531 0.030 Uiso 1 1 calc R
C8 C 0.7014(3) 0.98459(9) 0.5304(3) 0.0286(6) Uani 1 1 d .
H8 H 0.6580 0.9776 0.6032 0.034 Uiso 1 1 calc R
C9 C 0.6633(3) 1.01929(8) 0.4312(3) 0.0321(6) Uani 1 1 d .
H9 H 0.5902 1.0395 0.4262 0.039 Uiso 1 1 calc R
C10 C 0.7529(3) 1.01869(8) 0.3412(3) 0.0294(6) Uani 1 1 d .
H10 H 0.7506 1.0383 0.2651 0.035 Uiso 1 1 calc R
C11 C 0.9482(2) 0.97011(8) 0.3069(3) 0.0248(5) Uani 1 1 d .
C12 C 0.5779(2) 0.86059(7) 0.5497(2) 0.0205(5) Uani 1 1 d .
C13 C 0.4406(3) 0.85702(8) 0.5560(3) 0.0242(5) Uani 1 1 d .
H13 H 0.3725 0.8462 0.4763 0.029 Uiso 1 1 calc R
C14 C 0.4035(3) 0.86915(8) 0.6775(3) 0.0285(5) Uani 1 1 d .
H14 H 0.3099 0.8672 0.6805 0.034 Uiso 1 1 calc R
C15 C 0.5029(3) 0.88407(9) 0.7945(3) 0.0311(6) Uani 1 1 d .
H15 H 0.4774 0.8923 0.8781 0.037 Uiso 1 1 calc R
C16 C 0.6391(3) 0.88716(9) 0.7908(3) 0.0323(6) Uani 1 1 d .
H16 H 0.7070 0.8974 0.8718 0.039 Uiso 1 1 calc R
C17 C 0.6769(3) 0.87535(8) 0.6688(3) 0.0262(5) Uani 1 1 d .
H17 H 0.7707 0.8774 0.6666 0.031 Uiso 1 1 calc R
C18 C 0.4894(3) 0.81032(8) 0.2990(3) 0.0237(5) Uani 1 1 d .
C19 C 0.4922(4) 0.76890(9) 0.3572(3) 0.0431(7) Uani 1 1 d .
H19 H 0.5639 0.7613 0.4386 0.052 Uiso 1 1 calc R
C20 C 0.3916(4) 0.73846(10) 0.2981(4) 0.0506(9) Uani 1 1 d .
H20 H 0.3942 0.7103 0.3400 0.061 Uiso 1 1 calc R
C21 C 0.2883(4) 0.74850(10) 0.1796(4) 0.0453(8) Uani 1 1 d .
H21 H 0.2195 0.7275 0.1393 0.054 Uiso 1 1 calc R
C22 C 0.2851(3) 0.78951(10) 0.1194(3) 0.0410(7) Uani 1 1 d .
H22 H 0.2142 0.7966 0.0368 0.049 Uiso 1 1 calc R
C23 C 0.3853(3) 0.82049(9) 0.1791(3) 0.0305(6) Uani 1 1 d .
H23 H 0.3822 0.8487 0.1374 0.037 Uiso 1 1 calc R
C24 C 1.1194(2) 0.91874(10) 0.2772(3) 0.0308(6) Uani 1 1 d .
H24A H 1.1760 0.8951 0.3334 0.037 Uiso 1 1 calc R
H24B H 1.1819 0.9433 0.2708 0.037 Uiso 1 1 calc R
C25 C 1.0525(3) 0.90193(8) 0.1292(3) 0.0264(5) Uani 1 1 d .
C26 C 1.0875(3) 0.89284(11) -0.0980(3) 0.0432(7) Uani 1 1 d .
H26A H 1.0507 0.8631 -0.1003 0.065 Uiso 1 1 calc R
H26B H 1.1630 0.8932 -0.1444 0.065 Uiso 1 1 calc R
H26C H 1.0142 0.9127 -0.1481 0.065 Uiso 1 1 calc R
C30 C 1.0027(3) 0.79036(11) 0.3013(4) 0.0437(7) Uani 1 1 d .
H30A H 1.0036 0.8205 0.2772 0.052 Uiso 1 1 d R
H30S H 1.0851 0.7765 0.3537 0.052 Uiso 1 1 d R
C31 C 0.8807(3) 0.76634(10) 0.2594(3) 0.0416(7) Uani 1 1 d .
C32 C 0.7646(3) 0.79089(12) 0.1820(3) 0.0486(8) Uani 1 1 d .
H32A H 0.7748 0.8210 0.1626 0.058 Uiso 1 1 d R
H32S H 0.6771 0.7772 0.1494 0.058 Uiso 1 1 d R
C33 C 0.8670(5) 0.72206(11) 0.3170(5) 0.0689(12) Uani 1 1 d .
H33A H 0.8905 0.6999 0.2545 0.103 Uiso 1 1 calc R
H33B H 0.7718 0.7176 0.3220 0.103 Uiso 1 1 calc R
H33C H 0.9297 0.7194 0.4124 0.103 Uiso 1 1 calc R
O1W O 0.8183(2) 0.97819(7) 0.9113(2) 0.0439(5) Uani 1 1 d .
H1W H 0.8815 0.9909 0.8620 0.053 Uiso 1 1 d R
H2W H 0.8610 0.9837 1.0160 0.053 Uiso 1 1 d R

loop_
_atom_site_aniso_label
_atom_site_aniso_U_11
_atom_site_aniso_U_22
_atom_site_aniso_U_33
_atom_site_aniso_U_23
_atom_site_aniso_U_13
_atom_site_aniso_U_12
Pd 0.02200(12) 0.0267(2) 0.02166(13) -0.00334(13) 0.00452(9) 0.00671(12)
PdA 0.022(3) 0.026(5) 0.025(3) 0.005(3) 0.005(2) 0.001(3)
Fe 0.01833(16) 0.02187(17) 0.01981(17) -0.00205(13) 0.00795(13) -0.00124(12)
Cl 0.0245(3) 0.0424(4) 0.0251(3) -0.0001(3) 0.0036(2) 0.0015(3)
P 0.0199(3) 0.0224(3) 0.0167(3) -0.0031(2) 0.0030(2) 0.0026(2)
O1 0.0283(9) 0.0454(11) 0.0284(10) 0.0044(8) 0.0128(8) -0.0043(8)
O2 0.0267(10) 0.0558(13) 0.0326(11) -0.0084(9) 0.0100(8) -0.0095(9)
O3 0.0324(10) 0.0519(12) 0.0303(11) -0.0099(9) 0.0164(9) -0.0088(9)
N 0.0227(10) 0.0383(12) 0.0219(11) -0.0009(9) 0.0092(9) -0.0008(9)
C1 0.0166(10) 0.0230(11) 0.0173(11) -0.0038(9) 0.0034(9) -0.0014(8)
C2 0.0147(10) 0.0259(12) 0.0253(12) -0.0008(10) 0.0069(9) -0.0017(9)
C3 0.0222(12) 0.0306(13) 0.0263(13) 0.0051(10) 0.0033(10) 0.0029(10)
C4 0.0275(12) 0.0341(13) 0.0190(12) 0.0036(10) 0.0056(10) -0.0019(10)
C5 0.0221(11) 0.0305(12) 0.0166(11) -0.0068(9) 0.0062(9) -0.0026(9)
C6 0.0196(11) 0.0273(12) 0.0260(13) -0.0072(10) 0.0078(10) -0.0079(9)
C7 0.0234(12) 0.0317(13) 0.0192(12) -0.0076(10) 0.0058(10) -0.0064(10)
C8 0.0290(13) 0.0347(14) 0.0259(13) -0.0129(11) 0.0137(11) -0.0087(11)
C9 0.0318(14) 0.0265(13) 0.0421(16) -0.0122(12) 0.0169(12) -0.0028(10)
C10 0.0309(13) 0.0228(12) 0.0370(15) -0.0033(11) 0.0134(12) -0.0056(10)
C11 0.0180(11) 0.0346(13) 0.0215(12) -0.0050(10) 0.0044(9) -0.0072(9)
C12 0.0261(12) 0.0186(10) 0.0170(11) -0.0002(9) 0.0059(9) 0.0017(9)
C13 0.0250(12) 0.0238(12) 0.0229(12) -0.0014(9) 0.0048(10) 0.0001(9)
C14 0.0292(13) 0.0313(13) 0.0281(14) 0.0006(11) 0.0128(11) 0.0005(10)
C15 0.0406(15) 0.0338(14) 0.0225(13) -0.0041(11) 0.0150(12) -0.0026(11)
C16 0.0375(15) 0.0394(15) 0.0192(12) -0.0051(11) 0.0061(11) -0.0079(12)
C17 0.0239(12) 0.0329(13) 0.0216(12) -0.0005(10) 0.0057(10) -0.0019(10)
C18 0.0271(12) 0.0219(11) 0.0221(12) -0.0048(9) 0.0063(10) -0.0005(9)
C19 0.065(2) 0.0275(14) 0.0307(15) -0.0012(12) 0.0017(14) -0.0035(13)
C20 0.084(3) 0.0256(14) 0.0425(19) -0.0055(13) 0.0167(18) -0.0159(15)
C21 0.0523(19) 0.0373(16) 0.0503(19) -0.0200(14) 0.0206(16) -0.0201(14)
C22 0.0294(14) 0.0448(17) 0.0428(17) -0.0094(14) -0.0010(13) -0.0077(12)
C23 0.0278(13) 0.0281(13) 0.0334(15) -0.0020(11) 0.0043(11) -0.0022(10)
C24 0.0183(12) 0.0457(15) 0.0288(14) -0.0070(12) 0.0070(10) -0.0001(11)
C25 0.0229(12) 0.0323(13) 0.0259(13) 0.0011(10) 0.0098(10) 0.0040(10)
C26 0.0527(19) 0.0532(19) 0.0289(15) -0.0092(13) 0.0197(14) -0.0052(15)
C30 0.0385(16) 0.0465(17) 0.0499(19) -0.0064(14) 0.0183(15) 0.0162(13)
C31 0.0465(17) 0.0402(16) 0.0427(17) -0.0157(14) 0.0198(15) 0.0098(13)
C32 0.0444(18) 0.061(2) 0.0388(18) -0.0282(16) 0.0078(14) 0.0084(15)
C33 0.092(3) 0.0374(18) 0.091(3) -0.0175(19) 0.049(3) 0.0047(19)
O1W 0.0346(11) 0.0510(13) 0.0456(13) 0.0070(10) 0.0099(10) -0.0061(9)

loop_
_atom_type_symbol
_atom_type_description
_atom_type_scat_dispersion_real
_atom_type_scat_dispersion_imag
_atom_type_scat_source
C C 0.0033 0.0016 'International Tables Vol C Tables 4.2.6.8 and 6.1.1.4'
H H 0.0000 0.0000 'International Tables Vol C Tables 4.2.6.8 and 6.1.1.4'
N N 0.0061 0.0033 'International Tables Vol C Tables 4.2.6.8 and 6.1.1.4'
O O 0.0106 0.0060 'International Tables Vol C Tables 4.2.6.8 and 6.1.1.4'
P P 0.1023 0.0942 'International Tables Vol C Tables 4.2.6.8 and 6.1.1.4'
Cl Cl 0.1484 0.1585 'International Tables Vol C Tables 4.2.6.8 and 6.1.1.4'
Fe Fe 0.3463 0.8444 'International Tables Vol C Tables 4.2.6.8 and 6.1.1.4'
Pd Pd -0.9988 1.0072 'International Tables Vol C Tables 4.2.6.8 and 6.1.1.4'

loop_
_geom_angle_atom_site_label_1
_geom_angle_atom_site_label_2
_geom_angle_atom_site_label_3
_geom_angle
PdA Pd C32 85.7(4)
PdA Pd C31 74.5(4)
C32 Pd C31 38.84(12)
PdA Pd C30 99.8(4)
C32 Pd C30 66.68(12)
C31 Pd C30 37.20(12)
PdA Pd P 79.5(4)
C32 Pd P 93.55(9)
C31 Pd P 126.09(9)
C30 Pd P 160.15(9)
PdA Pd Cl 104.3(4)
C32 Pd Cl 159.21(9)
C31 Pd Cl 125.63(9)
C30 Pd Cl 93.36(9)
P Pd Cl 106.09(2)
PdA Pd H30A 125.1
C32 Pd H30A 72.5
C31 Pd H30A 56.8
C30 Pd H30A 25.3
P Pd H30A 149.1
Cl Pd H30A 87.0
PdA Pd H32A 110.3
C32 Pd H32A 26.4
C31 Pd H32A 58.7
C30 Pd H32A 72.6
P Pd H32A 88.9
Cl Pd H32A 144.3
H30A Pd H32A 66.2
Pd PdA C31 85.3(6)
Pd PdA C32 74.3(6)
C31 PdA C32 38.78(16)
Pd PdA P 81.8(6)
C31 PdA P 130.7(3)
C32 PdA P 92.0(3)
Pd PdA C30 62.6(5)
C31 PdA C30 34.75(17)
C32 PdA C30 61.3(2)
P PdA C30 139.4(6)
Pd PdA Cl 59.9(5)
C31 PdA Cl 115.9(4)
C32 PdA Cl 130.8(7)
P PdA Cl 97.9(3)
C30 PdA Cl 81.3(3)
C6 Fe C2 169.21(10)
C6 Fe C10 41.12(10)
C2 Fe C10 149.28(10)
C6 Fe C5 107.31(10)
C2 Fe C5 68.87(9)
C10 Fe C5 126.41(10)
C6 Fe C1 129.58(9)
C2 Fe C1 41.08(9)
C10 Fe C1 166.34(10)
C5 Fe C1 41.08(9)
C6 Fe C7 41.04(10)
C2 Fe C7 131.16(10)
C10 Fe C7 68.87(11)
C5 Fe C7 119.43(10)
C1 Fe C7 110.61(10)
C6 Fe C4 115.80(10)
C2 Fe C4 68.37(10)
C10 Fe C4 104.89(11)
C5 Fe C4 40.63(10)
C1 Fe C4 68.67(10)
C7 Fe C4 151.26(10)
C6 Fe C3 148.76(10)
C2 Fe C3 40.47(10)
C10 Fe C3 114.87(11)
C5 Fe C3 68.54(10)
C1 Fe C3 68.66(10)
C7 Fe C3 167.89(10)
C4 Fe C3 40.62(10)
C6 Fe C9 68.43(10)
C2 Fe C9 118.05(10)
C10 Fe C9 40.39(10)
C5 Fe C9 163.99(11)
C1 Fe C9 153.04(10)
C7 Fe C9 68.22(11)
C4 Fe C9 125.98(11)
C3 Fe C9 106.62(11)
C6 Fe C8 68.31(10)
C2 Fe C8 110.43(10)
C10 Fe C8 68.08(11)
C5 Fe C8 154.10(11)
C1 Fe C8 120.99(10)
C7 Fe C8 40.39(10)
C4 Fe C8 164.98(11)
C3 Fe C8 128.81(10)
C9 Fe C8 40.29(11)
C1 P C12 103.38(10)
C1 P C18 103.35(11)
C12 P C18 100.93(11)
C1 P PdA 130.2(4)
C12 P PdA 115.2(2)
C18 P PdA 99.1(3)
C1 P Pd 112.10(8)
C12 P Pd 123.67(8)
C18 P Pd 111.13(8)
C25 O3 C26 115.7(2)
C11 N C24 119.6(2)
C11 N H1N 120.2
C24 N H1N 120.2
C2 C1 C5 107.2(2)
C2 C1 P 126.84(18)
C5 C1 P 125.77(17)
C2 C1 Fe 69.17(13)
C5 C1 Fe 69.39(13)
P C1 Fe 130.47(12)
C3 C2 C1 108.6(2)
C3 C2 Fe 70.41(14)
C1 C2 Fe 69.75(13)
C3 C2 H2 125.7
C1 C2 H2 125.7
Fe C2 H2 125.7
C2 C3 C4 107.9(2)
C2 C3 Fe 69.13(14)
C4 C3 Fe 69.43(14)
C2 C3 H3 126.1
C4 C3 H3 126.1
Fe C3 H3 127.0
C5 C4 C3 108.4(2)
C5 C4 Fe 69.54(14)
C3 C4 Fe 69.95(15)
C5 C4 H4 125.8
C3 C4 H4 125.8
Fe C4 H4 126.3
C4 C5 C1 107.9(2)
C4 C5 Fe 69.83(14)
C1 C5 Fe 69.53(13)
C4 C5 H5 126.0
C1 C5 H5 126.0
Fe C5 H5 126.2
C10 C6 C7 107.9(2)
C10 C6 C11 123.2(2)
C7 C6 C11 128.6(2)
C10 C6 Fe 69.82(14)
C7 C6 Fe 70.22(13)
C11 C6 Fe 120.62(17)
C8 C7 C6 107.5(2)
C8 C7 Fe 70.30(15)
C6 C7 Fe 68.74(14)
C8 C7 H7 126.3
C6 C7 H7 126.3
Fe C7 H7 126.3
C7 C8 C9 108.5(2)
C7 C8 Fe 69.31(14)
C9 C8 Fe 69.75(15)
C7 C8 H8 125.7
C9 C8 H8 125.7
Fe C8 H8 126.8
C10 C9 C8 108.2(2)
C10 C9 Fe 69.04(14)
C8 C9 Fe 69.95(14)
C10 C9 H9 125.9
C8 C9 H9 125.9
Fe C9 H9 126.7
C9 C10 C6 107.9(2)
C9 C10 Fe 70.56(15)
C6 C10 Fe 69.06(13)
C9 C10 H10 126.1
C6 C10 H10 126.1
Fe C10 H10 125.9
O1 C11 N 121.6(2)
O1 C11 C6 121.3(2)
N C11 C6 117.1(2)
C17 C12 C13 119.0(2)
C17 C12 P 119.98(18)
C13 C12 P 120.94(18)
C14 C13 C12 120.5(2)
C14 C13 H13 119.8
C12 C13 H13 119.8
C15 C14 C13 119.8(2)
C15 C14 H14 120.1
C13 C14 H14 120.1
C14 C15 C16 120.5(2)
C14 C15 H15 119.8
C16 C15 H15 119.8
C15 C16 C17 120.0(2)
C15 C16 H16 120.0
C17 C16 H16 120.0
C16 C17 C12 120.2(2)
C16 C17 H17 119.9
C12 C17 H17 119.9
C23 C18 C19 118.8(2)
C23 C18 P 123.59(19)
C19 C18 P 117.6(2)
C20 C19 C18 120.7(3)
C20 C19 H19 119.7
C18 C19 H19 119.7
C21 C20 C19 120.6(3)
C21 C20 H20 119.7
C19 C20 H20 119.7
C20 C21 C22 119.4(3)
C20 C21 H21 120.3
C22 C21 H21 120.3
C21 C22 C23 120.3(3)
C21 C22 H22 119.8
C23 C22 H22 119.8
C18 C23 C22 120.2(3)
C18 C23 H23 119.9
C22 C23 H23 119.9
N C24 C25 112.7(2)
N C24 H24A 109.1
C25 C24 H24A 109.1
N C24 H24B 109.1
C25 C24 H24B 109.1
H24A C24 H24B 107.8
O2 C25 O3 124.9(2)
O2 C25 C24 125.6(2)
O3 C25 C24 109.5(2)
O3 C26 H26A 109.5
O3 C26 H26B 109.5
H26A C26 H26B 109.5
O3 C26 H26C 109.5
H26A C26 H26C 109.5
H26B C26 H26C 109.5
C31 C30 Pd 70.39(16)
C31 C30 PdA 59.2(3)
C31 C30 H30A 120.1
Pd C30 H30A 73.0
PdA C30 H30A 90.7
C31 C30 H30S 119.9
Pd C30 H30S 129.1
PdA C30 H30S 120.3
H30A C30 H30S 120.0
C30 C31 C32 114.3(3)
C30 C31 C33 122.1(3)
C32 C31 C33 122.4(3)
C30 C31 PdA 86.1(4)
C32 C31 PdA 73.8(3)
C33 C31 PdA 98.3(5)
C30 C31 Pd 72.41(17)
C32 C31 Pd 68.23(16)
C33 C31 Pd 118.0(2)
C31 C32 Pd 72.94(17)
C31 C32 PdA 67.4(2)
C31 C32 H32A 119.9
Pd C32 H32A 72.8
PdA C32 H32A 91.7
C31 C32 H32S 120.1
Pd C32 H32S 126.2
PdA C32 H32S 111.0
H32A C32 H32S 120.0
C31 C33 H33A 109.5
C31 C33 H33B 109.5
H33A C33 H33B 109.5
C31 C33 H33C 109.5
H33A C33 H33C 109.5
H33B C33 H33C 109.5
H1W O1W H2W 105.9

loop_
_geom_bond_atom_site_label_1
_geom_bond_atom_site_label_2
_geom_bond_distance
Pd PdA 0.750(15)
Pd C32 2.110(3)
Pd C31 2.172(3)
Pd C30 2.198(3)
Pd P 2.3162(6)
Pd Cl 2.3730(7)
Pd H30A 2.1249
Pd H32A 2.0427
PdA C31 2.100(6)
PdA C32 2.185(7)
PdA P 2.301(6)
PdA C30 2.441(9)
PdA Cl 2.659(9)
Fe C6 2.027(2)
Fe C2 2.037(2)
Fe C10 2.037(2)
Fe C5 2.043(2)
Fe C1 2.045(2)
Fe C7 2.047(2)
Fe C4 2.047(3)
Fe C3 2.054(3)
Fe C9 2.057(3)
Fe C8 2.060(3)
P C1 1.792(2)
P C12 1.830(2)
P C18 1.833(2)
O1 C11 1.235(3)
O2 C25 1.197(3)
O3 C25 1.327(3)
O3 C26 1.445(3)
N C11 1.339(3)
N C24 1.438(3)
N H1N 0.8800
C1 C2 1.432(3)
C1 C5 1.434(3)
C2 C3 1.415(3)
C2 H2 0.9500
C3 C4 1.424(4)
C3 H3 0.9500
C4 C5 1.420(4)
C4 H4 0.9500
C5 H5 0.9500
C6 C10 1.427(4)
C6 C7 1.428(3)
C6 C11 1.474(3)
C7 C8 1.417(3)
C7 H7 0.9500
C8 C9 1.418(4)
C8 H8 0.9500
C9 C10 1.414(4)
C9 H9 0.9500
C10 H10 0.9500
C12 C17 1.390(3)
C12 C13 1.401(3)
C13 C14 1.383(4)
C13 H13 0.9500
C14 C15 1.381(4)
C14 H14 0.9500
C15 C16 1.382(4)
C15 H15 0.9500
C16 C17 1.388(4)
C16 H16 0.9500
C17 H17 0.9500
C18 C23 1.383(4)
C18 C19 1.384(4)
C19 C20 1.383(4)
C19 H19 0.9500
C20 C21 1.369(5)
C20 H20 0.9500
C21 C22 1.380(5)
C21 H21 0.9500
C22 C23 1.393(4)
C22 H22 0.9500
C23 H23 0.9500
C24 C25 1.513(4)
C24 H24A 0.9900
C24 H24B 0.9900
C26 H26A 0.9800
C26 H26B 0.9800
C26 H26C 0.9800
C30 C31 1.394(5)
C30 H30A 0.9500
C30 H30S 0.9500
C31 C32 1.425(5)
C31 C33 1.485(5)
C32 H32A 0.9500
C32 H32S 0.9500
C33 H33A 0.9800
C33 H33B 0.9800
C33 H33C 0.9800
O1W H1W 0.9723
O1W H2W 1.0115
